data_2011668
loop_
_publ_author_name
'Sopkov\'a-de Oliveira Santos, Jana'
'Collot, Valerie'
'Rault, Sylvain'

_publ_section_title
;
 7-Nitro-1<i>H</i>-indazole, an inhibitor of nitric oxide synthase
;
_journal_issue 12
_journal_name_full 'Acta Crystallographica Section C'
_journal_page_first 1503
_journal_page_last 1504
_journal_paper_doi 10.1107/S0108270100012956
_journal_volume 56
_journal_year 2000
_chemical_formula_moiety 'C7 H5 N3 O2'
_chemical_formula_sum 'C7 H5 N3 O2'
_chemical_formula_weight 163.14
_chemical_melting_point 456
_chemical_name_common 7-NI
_chemical_name_systematic
;
7-Nitro-1H-indazole
;
_space_group_IT_number 14
_symmetry_cell_setting monoclinic
_symmetry_space_group_name_Hall '-P 2yn'
_symmetry_space_group_name_H-M 'P 1 21/n 1'
_audit_creation_method SHELXL97
_cell_angle_alpha 90.00
_cell_angle_beta 98.210(10)
_cell_angle_gamma 90.00
_cell_formula_units_Z 4
_cell_length_a 5.0186(5)
_cell_length_b 9.6408(9)
_cell_length_c 14.5082(14)
_cell_measurement_reflns_used 25
_cell_measurement_temperature 293(2)
_cell_measurement_theta_max 25
_cell_measurement_theta_min 18
_cell_volume 694.76(12)
_computing_cell_refinement 'CAD-4-PC Software'
_computing_data_collection 'CAD-4-PC Software (Enraf-Nonius, 1992)'
_computing_data_reduction 'JANA98 (Pet\<r\'i\<cek & Du\<sek, 1998)'
_computing_molecular_graphics 'ORTEP3 for Windows (Farrugia, 1997)'
_computing_publication_material SHELXL97
_computing_structure_refinement 'SHELXL97 (Sheldrick, 1997)'
_computing_structure_solution 'SHELXS97 (Sheldrick, 1990)'
_diffrn_ambient_temperature 293(2)
_diffrn_measured_fraction_theta_full .998
_diffrn_measured_fraction_theta_max .998
_diffrn_measurement_device_type 'Enraf-Nonius CAD4'
_diffrn_measurement_method \q/2\q
_diffrn_radiation_monochromator graphite
_diffrn_radiation_source 'fine-focus sealed tube'
_diffrn_radiation_type MoK\a
_diffrn_radiation_wavelength .71073
_diffrn_reflns_av_R_equivalents .019
_diffrn_reflns_av_sigmaI/netI .012
_diffrn_reflns_limit_h_max 6
_diffrn_reflns_limit_h_min -7
_diffrn_reflns_limit_k_max 13
_diffrn_reflns_limit_k_min 0
_diffrn_reflns_limit_l_max 20
_diffrn_reflns_limit_l_min 0
_diffrn_reflns_number 2088
_diffrn_reflns_theta_full 29.98
_diffrn_reflns_theta_max 29.98
_diffrn_reflns_theta_min 2.54
_diffrn_standards_decay_% 1.8
_diffrn_standards_interval_time 60
_diffrn_standards_number 3
_exptl_absorpt_coefficient_mu .119
_exptl_absorpt_correction_type none
_exptl_crystal_colour 'dark yellow'
_exptl_crystal_density_diffrn 1.560
_exptl_crystal_density_method 'not measured'
_exptl_crystal_description prism
_exptl_crystal_F_000 336
_exptl_crystal_size_max 1.0
_exptl_crystal_size_mid .4
_exptl_crystal_size_min .1
_refine_diff_density_max .38
_refine_diff_density_min -.16
_refine_ls_extinction_coef none
_refine_ls_extinction_method 'SHELXL97 (Sheldrick, 1997)'
_refine_ls_goodness_of_fit_ref 1.056
_refine_ls_hydrogen_treatment refall
_refine_ls_matrix_type full
_refine_ls_number_parameters 129
_refine_ls_number_reflns 2022
_refine_ls_number_restraints 0
_refine_ls_restrained_S_all 1.056
_refine_ls_R_factor_all .058
_refine_ls_R_factor_gt .046
_refine_ls_shift/su_max .003
_refine_ls_shift/su_mean .000
_refine_ls_structure_factor_coef Fsqd
_refine_ls_weighting_details 'calc w = 1/[\s^2^(Fo^2^)+(0.0757P)^2^+0.1137P] where P=(Fo^2^+2Fc^2^)/3'
_refine_ls_weighting_scheme calc
_refine_ls_wR_factor_ref .135
_reflns_number_gt 1625
_reflns_number_total 2022
_reflns_threshold_expression I>2\s(I)
_cod_data_source_file sx1105.cif
_cod_data_source_block I
_cod_original_sg_symbol_H-M 'P 21/n'
_cod_database_code 2011668
_cod_database_fobs_code 2011668

loop_
_symmetry_equiv_pos_as_xyz
'x, y, z'
'-x+1/2, y+1/2, -z+1/2'
'-x, -y, -z'
'x-1/2, -y-1/2, z-1/2'

loop_
_atom_site_label
_atom_site_fract_x
_atom_site_fract_y
_atom_site_fract_z
_atom_site_U_iso_or_equiv
_atom_site_adp_type
_atom_site_calc_flag
_atom_site_refinement_flags
_atom_site_occupancy
_atom_site_disorder_assembly
_atom_site_disorder_group
_atom_site_type_symbol
C1 -.0843(2) .83074(11) .92647(8) .0348(2) Uani d . 1 . . C
N2 -.2670(2) .90809(11) .96328(8) .0414(3) Uani d . 1 . . N
H2 -.322(4) .9023(19) 1.0197(13) .061(5) Uiso d . 1 . . H
N3 -.3765(2) 1.00794(12) .90277(9) .0478(3) Uani d . 1 . . N
C4 -.2637(3) .99367(14) .82698(10) .0466(3) Uani d . 1 . . C
H4 -.318(3) 1.0536(18) .7718(12) .056(4) Uiso d . 1 . . H
C5 -.0748(2) .88331(13) .83618(8) .0385(3) Uani d . 1 . . C
C6 .1000(2) .82518(14) .77983(9) .0435(3) Uani d . 1 . . C
H6 .102(3) .8626(18) .7197(12) .056(4) Uiso d . 1 . . H
C7 .2618(3) .71625(15) .81404(9) .0464(3) Uani d . 1 . . C
H7 .387(3) .6743(17) .7755(11) .055(4) Uiso d . 1 . . H
C8 .2546(3) .66365(14) .90299(10) .0437(3) Uani d . 1 . . C
H8 .369(4) .5920(19) .9230(12) .058(5) Uiso d . 1 . . H
C9 .0825(2) .71975(12) .95931(8) .0374(3) Uani d . 1 . . C
N10 .0737(2) .66393(12) 1.05110(8) .0465(3) Uani d . 1 . . N
O11 -.0915(3) .71310(13) 1.09620(8) .0669(3) Uani d . 1 . . O
O12 .2288(2) .56971(13) 1.08004(8) .0642(3) Uani d . 1 . . O

loop_
_atom_site_aniso_label
_atom_site_aniso_U_11
_atom_site_aniso_U_22
_atom_site_aniso_U_33
_atom_site_aniso_U_12
_atom_site_aniso_U_13
_atom_site_aniso_U_23
C1 .0280(5) .0384(5) .0402(5) -.0036(4) .0120(4) -.0077(4)
N2 .0348(5) .0456(6) .0470(6) .0014(4) .0168(4) -.0071(4)
N3 .0381(5) .0478(6) .0594(7) .0060(4) .0137(5) -.0041(5)
C4 .0394(6) .0490(7) .0526(7) .0042(5) .0102(5) .0020(6)
C5 .0323(5) .0434(6) .0415(6) -.0017(4) .0110(4) -.0031(5)
C6 .0410(6) .0535(7) .0391(6) -.0035(5) .0158(5) -.0044(5)
C7 .0396(6) .0534(7) .0500(7) .0006(5) .0196(5) -.0116(5)
C8 .0370(6) .0436(6) .0519(7) .0048(5) .0111(5) -.0063(5)
C9 .0344(5) .0396(6) .0394(5) -.0035(4) .0095(4) -.0034(4)
N10 .0497(6) .0476(6) .0433(6) -.0042(5) .0099(4) -.0003(4)
O11 .0808(8) .0740(8) .0534(6) .0060(6) .0352(5) .0057(5)
O12 .0690(7) .0639(7) .0574(6) .0091(5) .0011(5) .0112(5)

loop_
_atom_type_symbol
_atom_type_description
_atom_type_scat_dispersion_real
_atom_type_scat_dispersion_imag
_atom_type_scat_source
C C .0033 .0016 'International Tables Vol C Tables 4.2.6.8 and 6.1.1.4'
H H .0000 .0000 'International Tables Vol C Tables 4.2.6.8 and 6.1.1.4'
O O .0106 .0060 'International Tables Vol C Tables 4.2.6.8 and 6.1.1.4'
N N .0061 .0033 'International Tables Vol C Tables 4.2.6.8 and 6.1.1.4'

loop_
_geom_angle_atom_site_label_1
_geom_angle_atom_site_label_2
_geom_angle_atom_site_label_3
_geom_angle
N2 C1 C9 134.01(11)
N2 C1 C5 106.47(10)
C9 C1 C5 119.52(10)
C1 N2 N3 111.67(10)
C4 N3 N2 106.42(10)
N3 C4 C5 111.21(12)
C6 C5 C1 120.36(11)
C6 C5 C4 135.40(12)
C1 C5 C4 104.23(10)
C7 C6 C5 118.81(11)
C6 C7 C8 121.36(11)
C9 C8 C7 120.47(12)
C8 C9 C1 119.47(11)
C8 C9 N10 120.26(12)
C1 C9 N10 120.26(10)
O11 N10 O12 123.22(12)
O11 N10 C9 117.49(12)
O12 N10 C9 119.29(11)

loop_
_geom_bond_atom_site_label_1
_geom_bond_atom_site_label_2
_geom_bond_site_symmetry_2
_geom_bond_distance
_geom_bond_publ_flag
C1 N2 . 1.3499(13) ?
C1 C9 . 1.3994(16) ?
C1 C5 . 1.4118(16) ?
N2 N3 . 1.3643(16) ?
N3 C4 . 1.3138(17) ?
C4 C5 . 1.4187(18) ?
C5 C6 . 1.3989(15) ?
C6 C7 . 1.376(2) ?
C7 C8 . 1.392(2) ?
C8 C9 . 1.3815(16) ?
C9 N10 . 1.4427(16) ?
N10 O11 . 1.2229(15) ?
N10 O12 . 1.2306(16) ?

loop_
_geom_hbond_atom_site_label_D
_geom_hbond_atom_site_label_H
_geom_hbond_atom_site_label_A
_geom_hbond_site_symmetry_A
_geom_hbond_distance_DH
_geom_hbond_distance_HA
_geom_hbond_distance_DA
_geom_hbond_angle_DHA
N2 H2 N3 3_477 .902(18) 2.190(18) 2.9369(14) 139.8(16)
N2 H2 O11 . .902(18) 2.351(19) 2.7465(16) 106.5(13)

loop_
_cod_related_entry_id
_cod_related_entry_database
_cod_related_entry_code
1 ChemSpider 1821
